data_7231548
loop_
_publ_author_name
'Megarajan, Sengan'
'Subramaniyan, Siva Bala'
'Muthuswamy, Sureshan'
'Anthony, Savarimuthu Philip'
'Arunachalam, Jothi'
'Moon, Dohyun'
'Veerappan, Anbazhagan'

_publ_section_title
;
 Synthesis, supramolecular organization and thermotropic phase behaviour
 of N-acyltris(hydroxymethyl)aminomethane
;
_journal_issue 57
_journal_name_full 'RSC Advances'
_journal_page_first 32823
_journal_paper_doi 10.1039/C8RA06479B
_journal_volume 8
_journal_year 2018
_chemical_formula_moiety 'C14 H29 N O4'
_chemical_formula_sum 'C14 H29 N O4'
_chemical_formula_weight 275.38
_chemical_name_systematic N10TM
_space_group_crystal_system monoclinic
_space_group_IT_number 14
_space_group_name_Hall '-P 2ybc'
_space_group_name_H-M_alt 'P 1 21/c 1'
_symmetry_space_group_name_Hall '-P 2ybc'
_symmetry_space_group_name_H-M 'P 1 21/c 1'
_atom_sites_solution_hydrogens geom
_audit_creation_method SHELXL-2017/1
_audit_update_record
;
2018-03-23 deposited with the CCDC.
2018-09-18 downloaded from the CCDC.
;
_cell_angle_alpha 90
_cell_angle_beta 91.06(3)
_cell_angle_gamma 90
_cell_formula_units_Z 4
_cell_length_a 20.667(4)
_cell_length_b 8.6810(17)
_cell_length_c 9.0510(18)
_cell_measurement_reflns_used 35761
_cell_measurement_temperature 290(2)
_cell_measurement_theta_max 33.679
_cell_measurement_theta_min 0.350
_cell_volume 1623.6(6)
_computing_cell_refinement '<i>HKL3000sm</i>(Otwinowski & Minor, 1997)'
_computing_data_collection '<i>PAL BL2D-SMDC Program</i>(Shin et. al, 2016)'
_computing_data_reduction '<i>HKL3000sm</i>(Otwinowski & Minor, 1997)'
_computing_molecular_graphics '<i>DIAMOND 4</i>(Putz & Brandenburg, 2014)'
_computing_publication_material '<i>enCifer 1.6</i>'
_computing_structure_refinement '<i>SHELXL-2017</i> (Sheldrick, 2015)'
_computing_structure_solution '<i>SHELXT-2014</i> (Sheldrick, 2015)'
_diffrn_ambient_temperature 290(2)
_diffrn_measured_fraction_theta_full 0.997
_diffrn_measured_fraction_theta_max 0.998
_diffrn_measurement_device_type 'ADSC Q210 CCD area detector'
_diffrn_measurement_method 'omega scan'
_diffrn_radiation_type synchrotron
_diffrn_radiation_wavelength 0.610
_diffrn_reflns_av_R_equivalents 0.0463
_diffrn_reflns_av_unetI/netI 0.0479
_diffrn_reflns_Laue_measured_fraction_full 0.997
_diffrn_reflns_Laue_measured_fraction_max 0.998
_diffrn_reflns_limit_h_max 28
_diffrn_reflns_limit_h_min -28
_diffrn_reflns_limit_k_max 12
_diffrn_reflns_limit_k_min -12
_diffrn_reflns_limit_l_max 12
_diffrn_reflns_limit_l_min -12
_diffrn_reflns_number 15466
_diffrn_reflns_point_group_measured_fraction_full 0.997
_diffrn_reflns_point_group_measured_fraction_max 0.998
_diffrn_reflns_theta_full 21.469
_diffrn_reflns_theta_max 24.998
_diffrn_reflns_theta_min 2.184
_diffrn_source 'PLSII 2D bending magnet'
_exptl_absorpt_coefficient_mu 0.059
_exptl_absorpt_correction_T_max 1.000
_exptl_absorpt_correction_T_min 0.948
_exptl_absorpt_correction_type empirical
_exptl_absorpt_process_details '<i>HKL3000sm Scalepack(Otwinowski & Minor, 1997)</i>'
_exptl_crystal_colour colorless
_exptl_crystal_density_diffrn 1.127
_exptl_crystal_description plate
_exptl_crystal_F_000 608
_exptl_crystal_size_max 0.084
_exptl_crystal_size_mid 0.081
_exptl_crystal_size_min 0.009
_refine_diff_density_max 0.331
_refine_diff_density_min -0.197
_refine_diff_density_rms 0.051
_refine_ls_extinction_coef 0.134(12)
_refine_ls_extinction_expression Fc^*^=kFc[1+0.001xFc^2^\l^3^/sin(2\q)]^-1/4^
_refine_ls_extinction_method 'SHELXL-2017/1 (Sheldrick 2017)'
_refine_ls_goodness_of_fit_ref 1.005
_refine_ls_hydrogen_treatment constr
_refine_ls_matrix_type full
_refine_ls_number_parameters 177
_refine_ls_number_reflns 4509
_refine_ls_number_restraints 0
_refine_ls_restrained_S_all 1.005
_refine_ls_R_factor_all 0.0919
_refine_ls_R_factor_gt 0.0547
_refine_ls_shift/su_max 0.000
_refine_ls_shift/su_mean 0.000
_refine_ls_structure_factor_coef Fsqd
_refine_ls_weighting_details 'w=1/[\s^2^(Fo^2^)+(0.1015P)^2^] where P=(Fo^2^+2Fc^2^)/3'
_refine_ls_weighting_scheme calc
_refine_ls_wR_factor_gt 0.1561
_refine_ls_wR_factor_ref 0.1734
_reflns_Friedel_coverage 0.000
_reflns_number_gt 2684
_reflns_number_total 4509
_reflns_threshold_expression 'I > 2\s(I)'
_cod_data_source_file c8ra06479b2.cif
_cod_data_source_block SPA244
_cod_database_code 7231548
_shelx_shelxl_version_number 2017/1
_shelx_space_group_comment
;
The symmetry employed for this shelxl refinement is uniquely defined
by the following loop, which should always be used as a source of
symmetry information in preference to the above space-group names.
They are only intended as comments.
;
_shelx_estimated_absorpt_t_min 0.995
_shelx_estimated_absorpt_t_max 0.999

loop_
_space_group_symop_operation_xyz
'x, y, z'
'-x, y+1/2, -z+1/2'
'-x, -y, -z'
'x, -y-1/2, z-1/2'

loop_
_atom_site_label
_atom_site_type_symbol
_atom_site_fract_x
_atom_site_fract_y
_atom_site_fract_z
_atom_site_U_iso_or_equiv
_atom_site_adp_type
_atom_site_occupancy
_atom_site_site_symmetry_order
_atom_site_calc_flag
_atom_site_refinement_flags_posn
_atom_site_refinement_flags_adp
O1 O 0.07946(6) 0.50027(15) -0.00073(12) 0.0593(4) Uani 1 1 d . .
H1 H 0.107101 0.435710 -0.019355 0.089 Uiso 1 1 calc R U
O2 O -0.01921(5) 0.43440(14) 0.26112(11) 0.0473(3) Uani 1 1 d . .
H2 H -0.031361 0.442098 0.174678 0.071 Uiso 1 1 calc R U
O3 O 0.11135(8) 0.4926(2) 0.53348(13) 0.0822(5) Uani 1 1 d . .
H3 H 0.083041 0.508089 0.594030 0.123 Uiso 1 1 calc R U
O4 O 0.18204(5) 0.33307(12) 0.04214(11) 0.0487(3) Uani 1 1 d . .
N1 N 0.15739(5) 0.37508(13) 0.28223(12) 0.0349(3) Uani 1 1 d . .
H1H H 0.171451 0.359308 0.370963 0.042 Uiso 1 1 calc R U
C1 C 0.09835(6) 0.47001(14) 0.26813(14) 0.0319(3) Uani 1 1 d . .
C2 C 0.09599(7) 0.57526(16) 0.13261(16) 0.0426(3) Uani 1 1 d . .
H2A H 0.064760 0.656499 0.149483 0.051 Uiso 1 1 calc R U
H2AB H 0.138026 0.623353 0.122217 0.051 Uiso 1 1 calc R U
C3 C 0.04128(7) 0.35867(16) 0.26769(17) 0.0412(3) Uani 1 1 d . .
H3A H 0.044519 0.290237 0.183426 0.049 Uiso 1 1 calc R U
H3AB H 0.043621 0.296161 0.356458 0.049 Uiso 1 1 calc R U
C4 C 0.09695(8) 0.57535(19) 0.40350(16) 0.0491(4) Uani 1 1 d . .
H4A H 0.128262 0.657549 0.392198 0.059 Uiso 1 1 calc R U
H4AB H 0.054413 0.621641 0.410802 0.059 Uiso 1 1 calc R U
C5 C 0.19175(6) 0.31065(14) 0.17564(14) 0.0330(3) Uani 1 1 d . .
C6 C 0.24750(7) 0.20915(16) 0.22494(16) 0.0405(3) Uani 1 1 d . .
H6A H 0.255967 0.133547 0.148781 0.049 Uiso 1 1 calc R U
H6AB H 0.235811 0.154279 0.313909 0.049 Uiso 1 1 calc R U
C7 C 0.30807(8) 0.30241(19) 0.2551(2) 0.0592(5) Uani 1 1 d . .
H7A H 0.299840 0.374093 0.334802 0.071 Uiso 1 1 calc R U
H7AB H 0.317717 0.362330 0.167781 0.071 Uiso 1 1 calc R U
C8 C 0.36669(7) 0.2060(2) 0.2964(2) 0.0552(4) Uani 1 1 d . .
H8A H 0.356561 0.144012 0.382024 0.066 Uiso 1 1 calc R U
H8AB H 0.375530 0.136219 0.215515 0.066 Uiso 1 1 calc R U
C9 C 0.42679(9) 0.2982(2) 0.3305(3) 0.0705(6) Uani 1 1 d . .
H9A H 0.417985 0.366221 0.412684 0.085 Uiso 1 1 calc R U
H9AB H 0.435944 0.362350 0.245625 0.085 Uiso 1 1 calc R U
C10 C 0.48653(8) 0.2055(2) 0.3683(2) 0.0654(5) Uani 1 1 d . .
H10A H 0.477471 0.141528 0.453268 0.079 Uiso 1 1 calc R U
H10B H 0.495354 0.137351 0.286133 0.079 Uiso 1 1 calc R U
C11 C 0.54616(9) 0.2978(2) 0.4018(3) 0.0751(6) Uani 1 1 d . .
H11A H 0.554569 0.362902 0.317160 0.090 Uiso 1 1 calc R U
H11B H 0.537207 0.365126 0.484438 0.090 Uiso 1 1 calc R U
C12 C 0.60646(9) 0.2095(2) 0.4379(3) 0.0756(6) Uani 1 1 d . .
H12A H 0.598375 0.145556 0.523478 0.091 Uiso 1 1 calc R U
H12B H 0.615183 0.141055 0.355850 0.091 Uiso 1 1 calc R U
C13 C 0.66549(10) 0.3023(3) 0.4688(3) 0.0997(9) Uani 1 1 d . .
H13A H 0.672540 0.368826 0.384502 0.120 Uiso 1 1 calc R U
H13B H 0.657094 0.368211 0.552811 0.120 Uiso 1 1 calc R U
C14 C 0.72624(12) 0.2166(4) 0.5000(5) 0.1414(14) Uani 1 1 d . .
H14A H 0.736054 0.152292 0.417084 0.212 Uiso 1 1 calc R U
H14B H 0.721043 0.153721 0.586226 0.212 Uiso 1 1 calc R U
H14C H 0.760966 0.288264 0.516913 0.212 Uiso 1 1 calc R U

loop_
_atom_site_aniso_label
_atom_site_aniso_U_11
_atom_site_aniso_U_22
_atom_site_aniso_U_33
_atom_site_aniso_U_23
_atom_site_aniso_U_13
_atom_site_aniso_U_12
O1 0.0549(7) 0.0869(9) 0.0357(6) 0.0041(5) -0.0078(5) 0.0269(6)
O2 0.0294(5) 0.0706(7) 0.0418(6) 0.0084(5) -0.0003(4) 0.0076(5)
O3 0.0909(11) 0.1226(12) 0.0328(6) -0.0095(7) -0.0025(6) 0.0616(9)
O4 0.0540(6) 0.0600(7) 0.0320(5) -0.0035(5) -0.0009(4) 0.0178(5)
N1 0.0302(6) 0.0456(6) 0.0289(5) 0.0006(5) -0.0008(4) 0.0079(4)
C1 0.0278(6) 0.0354(6) 0.0326(6) -0.0003(5) 0.0007(5) 0.0053(5)
C2 0.0399(8) 0.0434(7) 0.0447(8) 0.0097(6) 0.0040(6) 0.0073(6)
C3 0.0326(7) 0.0422(7) 0.0489(8) 0.0064(6) 0.0000(6) 0.0018(5)
C4 0.0475(9) 0.0570(9) 0.0425(8) -0.0124(7) -0.0040(6) 0.0121(7)
C5 0.0305(6) 0.0362(6) 0.0324(7) -0.0015(5) 0.0002(5) 0.0010(5)
C6 0.0349(7) 0.0435(7) 0.0432(8) 0.0036(6) 0.0034(6) 0.0086(5)
C7 0.0394(9) 0.0494(9) 0.0883(14) 0.0016(8) -0.0167(8) 0.0065(6)
C8 0.0359(8) 0.0554(9) 0.0742(12) 0.0037(8) -0.0055(7) 0.0079(6)
C9 0.0425(9) 0.0568(10) 0.1114(17) 0.0016(10) -0.0215(10) 0.0063(7)
C10 0.0379(9) 0.0601(10) 0.0978(15) 0.0023(9) -0.0128(9) 0.0046(7)
C11 0.0454(10) 0.0607(11) 0.1183(18) -0.0024(11) -0.0212(11) 0.0049(8)
C12 0.0411(10) 0.0675(12) 0.1176(18) -0.0010(11) -0.0155(10) 0.0049(8)
C13 0.0483(12) 0.0742(14) 0.175(3) -0.0104(15) -0.0288(14) -0.0008(10)
C14 0.0463(13) 0.135(2) 0.242(4) -0.022(3) -0.0387(18) 0.0090(14)

loop_
_atom_type_symbol
_atom_type_description
_atom_type_scat_dispersion_real
_atom_type_scat_dispersion_imag
_atom_type_scat_source
C C 0.0019 0.0011 'International Tables Vol C Tables 4.2.6.8 and 6.1.1.4'
H H 0.0000 0.0000 'International Tables Vol C Tables 4.2.6.8 and 6.1.1.4'
N N 0.0040 0.0024 'International Tables Vol C Tables 4.2.6.8 and 6.1.1.4'
O O 0.0074 0.0043 'International Tables Vol C Tables 4.2.6.8 and 6.1.1.4'

loop_
_geom_angle_atom_site_label_1
_geom_angle_atom_site_label_2
_geom_angle_atom_site_label_3
_geom_angle
C2 O1 H1 109.5
C3 O2 H2 109.5
C4 O3 H3 109.5
C5 N1 C1 128.53(11)
C5 N1 H1H 115.7
C1 N1 H1H 115.7
N1 C1 C3 106.53(10)
N1 C1 C2 114.64(11)
C3 C1 C2 111.30(11)
N1 C1 C4 107.00(10)
C3 C1 C4 110.79(12)
C2 C1 C4 106.53(12)
O1 C2 C1 114.51(12)
O1 C2 H2A 108.6
C1 C2 H2A 108.6
O1 C2 H2AB 108.6
C1 C2 H2AB 108.6
H2A C2 H2AB 107.6
O2 C3 C1 112.89(11)
O2 C3 H3A 109.0
C1 C3 H3A 109.0
O2 C3 H3AB 109.0
C1 C3 H3AB 109.0
H3A C3 H3AB 107.8
O3 C4 C1 111.00(13)
O3 C4 H4A 109.4
C1 C4 H4A 109.4
O3 C4 H4AB 109.4
C1 C4 H4AB 109.4
H4A C4 H4AB 108.0
O4 C5 N1 124.25(12)
O4 C5 C6 119.29(12)
N1 C5 C6 116.41(11)
C5 C6 C7 111.43(12)
C5 C6 H6A 109.3
C7 C6 H6A 109.3
C5 C6 H6AB 109.3
C7 C6 H6AB 109.3
H6A C6 H6AB 108.0
C6 C7 C8 113.89(14)
C6 C7 H7A 108.8
C8 C7 H7A 108.8
C6 C7 H7AB 108.8
C8 C7 H7AB 108.8
H7A C7 H7AB 107.7
C9 C8 C7 114.25(15)
C9 C8 H8A 108.7
C7 C8 H8A 108.7
C9 C8 H8AB 108.7
C7 C8 H8AB 108.7
H8A C8 H8AB 107.6
C8 C9 C10 115.62(15)
C8 C9 H9A 108.4
C10 C9 H9A 108.4
C8 C9 H9AB 108.4
C10 C9 H9AB 108.4
H9A C9 H9AB 107.4
C11 C10 C9 115.36(16)
C11 C10 H10A 108.4
C9 C10 H10A 108.4
C11 C10 H10B 108.4
C9 C10 H10B 108.4
H10A C10 H10B 107.5
C12 C11 C10 116.74(17)
C12 C11 H11A 108.1
C10 C11 H11A 108.1
C12 C11 H11B 108.1
C10 C11 H11B 108.1
H11A C11 H11B 107.3
C13 C12 C11 116.22(18)
C13 C12 H12A 108.2
C11 C12 H12A 108.2
C13 C12 H12B 108.2
C11 C12 H12B 108.2
H12A C12 H12B 107.4
C14 C13 C12 117.0(2)
C14 C13 H13A 108.0
C12 C13 H13A 108.0
C14 C13 H13B 108.0
C12 C13 H13B 108.0
H13A C13 H13B 107.3
C13 C14 H14A 109.5
C13 C14 H14B 109.5
H14A C14 H14B 109.5
C13 C14 H14C 109.5
H14A C14 H14C 109.5
H14B C14 H14C 109.5

loop_
_geom_bond_atom_site_label_1
_geom_bond_atom_site_label_2
_geom_bond_distance
O1 C2 1.4078(18)
O1 H1 0.8200
O2 C3 1.4128(17)
O2 H2 0.8200
O3 C4 1.405(2)
O3 H3 0.8200
O4 C5 1.2366(16)
N1 C5 1.3316(17)
N1 C1 1.4759(16)
N1 H1H 0.8600
C1 C3 1.5248(19)
C1 C2 1.5296(18)
C1 C4 1.5296(18)
C2 H2A 0.9700
C2 H2AB 0.9700
C3 H3A 0.9700
C3 H3AB 0.9700
C4 H4A 0.9700
C4 H4AB 0.9700
C5 C6 1.5114(18)
C6 C7 1.511(2)
C6 H6A 0.9700
C6 H6AB 0.9700
C7 C8 1.513(2)
C7 H7A 0.9700
C7 H7AB 0.9700
C8 C9 1.505(2)
C8 H8A 0.9700
C8 H8AB 0.9700
C9 C10 1.508(2)
C9 H9A 0.9700
C9 H9AB 0.9700
C10 C11 1.496(2)
C10 H10A 0.9700
C10 H10B 0.9700
C11 C12 1.494(2)
C11 H11A 0.9700
C11 H11B 0.9700
C12 C13 1.484(3)
C12 H12A 0.9700
C12 H12B 0.9700
C13 C14 1.482(3)
C13 H13A 0.9700
C13 H13B 0.9700
C14 H14A 0.9600
C14 H14B 0.9600
C14 H14C 0.9600

loop_
_geom_hbond_atom_site_label_D
_geom_hbond_atom_site_label_H
_geom_hbond_atom_site_label_A
_geom_hbond_distance_DH
_geom_hbond_distance_HA
_geom_hbond_distance_DA
_geom_hbond_angle_DHA
_geom_hbond_site_symmetry_A
_geom_hbond_publ_flag
O1 H1 O4 0.82 1.86 2.5926(15) 147.6 . yes
O2 H2 O1 0.82 1.91 2.7053(16) 162.2 3_565 yes
O3 H3 O2 0.82 1.94 2.7594(18) 174.3 3_566 yes
N1 H1H O3 0.86 2.26 2.6829(17) 110.2 . yes
N1 H1H O4 0.86 2.29 3.0024(15) 140.9 4_566 yes

loop_
_geom_torsion_atom_site_label_1
_geom_torsion_atom_site_label_2
_geom_torsion_atom_site_label_3
_geom_torsion_atom_site_label_4
_geom_torsion
C5 N1 C1 C3 88.27(16)
C5 N1 C1 C2 -35.30(18)
C5 N1 C1 C4 -153.18(14)
N1 C1 C2 O1 78.15(15)
C3 C1 C2 O1 -42.84(16)
C4 C1 C2 O1 -163.72(12)
N1 C1 C3 O2 177.43(11)
C2 C1 C3 O2 -56.95(15)
C4 C1 C3 O2 61.39(15)
N1 C1 C4 O3 -45.64(17)
C3 C1 C4 O3 70.10(16)
C2 C1 C4 O3 -168.69(13)
C1 N1 C5 O4 7.0(2)
C1 N1 C5 C6 -175.53(12)
O4 C5 C6 C7 92.29(17)
N1 C5 C6 C7 -85.36(16)
C5 C6 C7 C8 -176.62(14)
C6 C7 C8 C9 -178.48(17)
C7 C8 C9 C10 -178.53(19)
C8 C9 C10 C11 179.88(19)
C9 C10 C11 C12 -179.3(2)
C10 C11 C12 C13 179.2(2)
C11 C12 C13 C14 -178.1(3)
